data_4502892
loop_
_publ_author_name
'Tripuramallu, Bharat Kumar'
'Manna, Paulami'
'Nagaprasad Reddy, Samala'
'Das, Samar K.'

_publ_section_title
;
 Factors Affecting the Conformational Modulation of Flexible Ligands in
 the Self-Assembly Process of Coordination Polymers: Synthesis, Structural
 Characterization, Magnetic Properties, and Theoretical Studies of
 [Co(pda)(bix)]n, [Ni(pda)(bix)(H2O)]n,
 [Cu(pda)(bix)2(H2O)2]n&#x00B7;8nH2O, [Co2(\m-OH)(pda)(ptz)]n&#x00B7;nH2O,
 [Co(hfipbb)(bix)0.5]n, and [Co(2,6-pydc)(bix)1.5]n&#x00B7;4nH2O
;
_journal_issue 2
_journal_name_full 'Crystal Growth &amp; Design'
_journal_page_first 777
_journal_paper_doi 10.1021/cg201111r
_journal_volume 12
_journal_year 2012
_chemical_formula_moiety 'C16 H13 Co2 N5 O6'
_chemical_formula_sum 'C16 H13 Co2 N5 O6'
_chemical_formula_weight 489.17
_chemical_name_systematic
; 
 ? 
;
_space_group_IT_number 14
_symmetry_cell_setting monoclinic
_symmetry_space_group_name_Hall '-P 2yn'
_symmetry_space_group_name_H-M 'P 1 21/n 1'
_atom_sites_solution_hydrogens geom
_atom_sites_solution_primary direct
_atom_sites_solution_secondary difmap
_audit_creation_method SHELXL-97
_cell_angle_alpha 90.00
_cell_angle_beta 100.547(2)
_cell_angle_gamma 90.00
_cell_formula_units_Z 4
_cell_length_a 9.0096(9)
_cell_length_b 20.558(2)
_cell_length_c 9.7353(10)
_cell_measurement_reflns_used 8434
_cell_measurement_temperature 273(2)
_cell_measurement_theta_max 24.99
_cell_measurement_theta_min 2.35
_cell_volume 1772.7(3)
_computing_structure_refinement 'SHELXL-97 (Sheldrick, 1997)'
_computing_structure_solution 'SHELXS-97 (Sheldrick, 1990)'
_diffrn_ambient_temperature 273(2)
_diffrn_measured_fraction_theta_full 0.995
_diffrn_measured_fraction_theta_max 0.995
_diffrn_radiation_monochromator graphite
_diffrn_radiation_source 'fine-focus sealed tube'
_diffrn_radiation_type MoK\a
_diffrn_radiation_wavelength 0.71073
_diffrn_reflns_av_R_equivalents 0.0460
_diffrn_reflns_av_sigmaI/netI 0.0336
_diffrn_reflns_limit_h_max 10
_diffrn_reflns_limit_h_min -10
_diffrn_reflns_limit_k_max 24
_diffrn_reflns_limit_k_min -24
_diffrn_reflns_limit_l_max 11
_diffrn_reflns_limit_l_min -11
_diffrn_reflns_number 15332
_diffrn_reflns_theta_full 25.00
_diffrn_reflns_theta_max 25.00
_diffrn_reflns_theta_min 1.98
_exptl_absorpt_coefficient_mu 1.919
_exptl_absorpt_correction_T_max 0.9272
_exptl_absorpt_correction_T_min 0.7002
_exptl_absorpt_correction_type empirical
_exptl_crystal_colour red
_exptl_crystal_density_diffrn 1.833
_exptl_crystal_density_method 'not measured'
_exptl_crystal_description block
_exptl_crystal_F_000 984
_exptl_crystal_size_max 0.20
_exptl_crystal_size_mid 0.20
_exptl_crystal_size_min 0.04
_refine_diff_density_max 2.258
_refine_diff_density_min -0.713
_refine_diff_density_rms 0.199
_refine_ls_extinction_method none
_refine_ls_goodness_of_fit_ref 1.145
_refine_ls_hydrogen_treatment mixed
_refine_ls_matrix_type full
_refine_ls_number_parameters 268
_refine_ls_number_reflns 3115
_refine_ls_number_restraints 0
_refine_ls_restrained_S_all 1.145
_refine_ls_R_factor_all 0.0781
_refine_ls_R_factor_gt 0.0729
_refine_ls_shift/su_max 0.000
_refine_ls_shift/su_mean 0.000
_refine_ls_structure_factor_coef Fsqd
_refine_ls_weighting_details 'calc w=1/[\s^2^(Fo^2^)+(0.0968P)^2^+13.9049P] where P=(Fo^2^+2Fc^2^)/3'
_refine_ls_weighting_scheme calc
_refine_ls_wR_factor_gt 0.1893
_refine_ls_wR_factor_ref 0.1929
_reflns_number_gt 2862
_reflns_number_total 3115
_reflns_threshold_expression >2sigma(I)
_cod_data_source_file cg201111r_si_001.cif
_cod_data_source_block skd825_m
_cod_original_sg_symbol_H-M P21/n
_cod_database_code 4502892

loop_
_symmetry_equiv_pos_as_xyz
'x, y, z'
'-x+1/2, y+1/2, -z+1/2'
'-x, -y, -z'
'x-1/2, -y-1/2, z-1/2'

loop_
_atom_site_label
_atom_site_type_symbol
_atom_site_fract_x
_atom_site_fract_y
_atom_site_fract_z
_atom_site_U_iso_or_equiv
_atom_site_adp_type
_atom_site_occupancy
_atom_site_symmetry_multiplicity
_atom_site_calc_flag
_atom_site_refinement_flags
Co1 Co 0.20670(10) 0.15659(4) 0.65854(9) 0.0123(4) Uani 0.950(6) 1 d P
Co2 Co 0.43046(10) 0.26662(4) 0.87543(9) 0.0118(4) Uani 0.949(6) 1 d P
N2 N 0.1850(6) 0.2581(3) 0.6286(6) 0.0188(12) Uani 1 1 d .
N1 N 0.2574(6) 0.3044(3) 0.7100(6) 0.0190(12) Uani 1 1 d .
O1 O 0.3836(5) 0.1811(2) 0.7934(5) 0.0250(11) Uani 1 1 d .
O2 O 0.2525(6) 0.1377(2) 0.4712(5) 0.0259(12) Uani 1 1 d .
C8 C 0.3988(8) 0.0119(3) 0.3147(8) 0.0226(15) Uani 1 1 d .
H8 H 0.4868 0.0323 0.3590 0.027 Uiso 1 1 calc R
C7 C 0.3873(8) -0.0556(3) 0.3222(7) 0.0234(15) Uani 1 1 d .
H7 H 0.4668 -0.0797 0.3718 0.028 Uiso 1 1 calc R
C1 C 0.2001(8) 0.1496(3) 0.3469(7) 0.0199(15) Uani 1 1 d .
C6 C 0.2575(8) -0.0869(3) 0.2558(7) 0.0200(15) Uani 1 1 d .
C5 C 0.1389(8) -0.0498(4) 0.1831(7) 0.0236(15) Uani 1 1 d .
H5 H 0.0509 -0.0703 0.1392 0.028 Uiso 1 1 calc R
C3 C 0.2814(8) 0.0493(3) 0.2424(7) 0.0225(15) Uani 1 1 d .
C2 C 0.2906(9) 0.1226(4) 0.2404(8) 0.0270(16) Uani 1 1 d .
H2A H 0.2493 0.1388 0.1478 0.032 Uiso 1 1 calc R
H2B H 0.3951 0.1364 0.2646 0.032 Uiso 1 1 calc R
C9 C 0.2412(9) -0.1597(3) 0.2706(8) 0.0250(16) Uani 1 1 d .
H9A H 0.3397 -0.1791 0.3019 0.030 Uiso 1 1 calc R
H9B H 0.1982 -0.1785 0.1806 0.030 Uiso 1 1 calc R
C4 C 0.1514(8) 0.0172(4) 0.1758(7) 0.0233(15) Uani 1 1 d .
N4 N 0.0901(6) 0.2833(2) 0.5254(5) 0.0161(12) Uani 1 1 d .
C13 C 0.1998(7) 0.3595(3) 0.6483(6) 0.0151(13) Uani 1 1 d .
C15 C 0.3002(7) 0.4425(3) 0.8349(6) 0.0150(13) Uani 1 1 d .
H15 H 0.3334 0.4099 0.8996 0.018 Uiso 1 1 calc R
C14 C 0.2355(7) 0.4271(3) 0.6988(7) 0.0167(14) Uani 1 1 d .
C11 C 0.1854(7) 0.0075(3) 0.6270(7) 0.0174(14) Uani 1 1 d .
C12 C 0.2813(7) 0.0407(3) 0.8496(7) 0.0176(14) Uani 1 1 d .
H12 H 0.3065 0.0741 0.9141 0.021 Uiso 1 1 calc R
C10 C 0.1395(9) -0.1744(3) 0.3755(8) 0.0274(17) Uani 1 1 d .
O3 O 0.0801(5) 0.1795(2) 0.2991(5) 0.0228(11) Uani 1 1 d .
N5 N 0.2257(6) 0.0567(3) 0.7178(6) 0.0173(12) Uani 1 1 d .
O4 O 0.1910(6) -0.2074(3) 0.4816(5) 0.0372(14) Uani 1 1 d .
C16 C 0.1963(7) 0.4779(3) 0.6040(6) 0.0144(13) Uani 1 1 d .
H16 H 0.1557 0.4693 0.5109 0.017 Uiso 1 1 calc R
O6 O 0.9662(15) 0.7914(8) 0.0066(13) 0.141(5) Uani 1 1 d .
H4 H 0.069(9) 0.046(4) 0.122(8) 0.03(2) Uiso 1 1 d .
O5 O 0.0135(7) -0.1492(3) 0.3550(10) 0.064(2) Uani 1 1 d .
N3 N 0.0966(6) 0.3483(2) 0.5358(5) 0.0124(11) Uani 1 1 d .

loop_
_atom_site_aniso_label
_atom_site_aniso_U_11
_atom_site_aniso_U_22
_atom_site_aniso_U_33
_atom_site_aniso_U_23
_atom_site_aniso_U_13
_atom_site_aniso_U_12
Co1 0.0150(5) 0.0065(5) 0.0124(5) 0.0010(3) -0.0052(4) -0.0008(3)
Co2 0.0135(5) 0.0080(5) 0.0118(5) 0.0003(3) -0.0034(4) -0.0005(3)
N2 0.021(3) 0.017(3) 0.016(3) -0.006(2) -0.004(2) -0.007(2)
N1 0.017(3) 0.021(3) 0.013(3) 0.003(2) -0.011(2) 0.003(2)
O1 0.024(3) 0.013(2) 0.034(3) -0.005(2) -0.007(2) 0.0016(19)
O2 0.031(3) 0.024(3) 0.022(3) 0.002(2) 0.005(2) 0.006(2)
C8 0.017(3) 0.025(4) 0.027(4) -0.004(3) 0.008(3) 0.002(3)
C7 0.020(3) 0.026(4) 0.025(4) -0.001(3) 0.004(3) 0.005(3)
C1 0.028(4) 0.013(3) 0.019(3) 0.002(3) 0.003(3) -0.004(3)
C6 0.026(4) 0.023(4) 0.013(3) 0.002(3) 0.010(3) 0.001(3)
C5 0.023(4) 0.030(4) 0.018(3) 0.001(3) 0.005(3) -0.003(3)
C3 0.029(4) 0.021(4) 0.020(3) 0.001(3) 0.011(3) 0.002(3)
C2 0.032(4) 0.025(4) 0.025(4) 0.007(3) 0.010(3) 0.003(3)
C9 0.028(4) 0.020(4) 0.029(4) -0.001(3) 0.010(3) 0.000(3)
C4 0.026(4) 0.033(4) 0.013(3) 0.003(3) 0.008(3) 0.005(3)
N4 0.021(3) 0.010(2) 0.013(3) 0.002(2) -0.009(2) 0.001(2)
C13 0.015(3) 0.013(3) 0.016(3) 0.005(2) 0.000(3) 0.002(2)
C15 0.018(3) 0.011(3) 0.015(3) 0.001(2) -0.003(3) -0.001(2)
C14 0.014(3) 0.014(3) 0.022(3) 0.004(3) 0.003(3) 0.000(2)
C11 0.018(3) 0.011(3) 0.025(4) -0.001(3) 0.009(3) -0.001(2)
C12 0.019(3) 0.017(3) 0.017(3) -0.005(3) 0.003(3) 0.004(3)
C10 0.032(4) 0.017(3) 0.038(4) -0.008(3) 0.018(4) -0.007(3)
O3 0.023(3) 0.022(3) 0.023(3) -0.002(2) 0.003(2) 0.006(2)
N5 0.020(3) 0.012(3) 0.019(3) 0.002(2) 0.001(2) 0.001(2)
O4 0.042(3) 0.048(4) 0.020(3) -0.002(3) 0.003(2) -0.021(3)
C16 0.016(3) 0.015(3) 0.012(3) 0.002(2) 0.001(2) 0.001(2)
O6 0.128(10) 0.190(14) 0.090(8) 0.011(9) -0.020(7) -0.059(10)
O5 0.035(4) 0.029(3) 0.137(7) 0.032(4) 0.041(4) 0.012(3)
N3 0.016(3) 0.008(2) 0.008(2) -0.0002(19) -0.009(2) 0.001(2)

loop_
_atom_type_symbol
_atom_type_description
_atom_type_scat_dispersion_real
_atom_type_scat_dispersion_imag
_atom_type_scat_source
C C 0.0033 0.0016 'International Tables Vol C Tables 4.2.6.8 and 6.1.1.4'
H H 0.0000 0.0000 'International Tables Vol C Tables 4.2.6.8 and 6.1.1.4'
N N 0.0061 0.0033 'International Tables Vol C Tables 4.2.6.8 and 6.1.1.4'
O O 0.0106 0.0060 'International Tables Vol C Tables 4.2.6.8 and 6.1.1.4'
Co Co 0.3494 0.9721 'International Tables Vol C Tables 4.2.6.8 and 6.1.1.4'

loop_
_geom_angle_atom_site_label_1
_geom_angle_atom_site_label_2
_geom_angle_atom_site_label_3
_geom_angle
_geom_angle_site_symmetry_1
_geom_angle_site_symmetry_3
O1 Co1 O5 139.4(3) . 3_556
O1 Co1 O2 113.0(2) . .
O5 Co1 O2 107.5(3) 3_556 .
O1 Co1 N2 83.1(2) . .
O5 Co1 N2 90.1(2) 3_556 .
O2 Co1 N2 95.5(2) . .
O1 Co1 N5 93.0(2) . .
O5 Co1 N5 88.5(2) 3_556 .
O2 Co1 N5 92.3(2) . .
N2 Co1 N5 172.1(2) . .
O1 Co2 O3 117.4(2) . 4_666
O1 Co2 O4 115.0(2) . 2_556
O3 Co2 O4 127.4(2) 4_666 2_556
O1 Co2 N4 85.1(2) . 4_666
O3 Co2 N4 96.1(2) 4_666 4_666
O4 Co2 N4 92.2(2) 2_556 4_666
O1 Co2 N1 86.9(2) . .
O3 Co2 N1 88.1(2) 4_666 .
O4 Co2 N1 90.6(2) 2_556 .
N4 Co2 N1 171.9(2) 4_666 .
N4 N2 N1 110.9(5) . .
N4 N2 Co1 122.1(4) . .
N1 N2 Co1 127.0(4) . .
N2 N1 C13 103.3(5) . .
N2 N1 Co2 113.2(4) . .
C13 N1 Co2 143.2(5) . .
Co1 O1 Co2 127.1(2) . .
C1 O2 Co1 138.9(5) . .
C3 C8 C7 121.3(7) . .
C6 C7 C8 120.1(7) . .
O2 C1 O3 127.3(7) . .
O2 C1 C2 115.6(6) . .
O3 C1 C2 117.0(6) . .
C7 C6 C5 119.0(6) . .
C7 C6 C9 120.2(6) . .
C5 C6 C9 120.6(6) . .
C4 C5 C6 120.5(7) . .
C8 C3 C4 118.0(7) . .
C8 C3 C2 121.4(7) . .
C4 C3 C2 120.6(7) . .
C3 C2 C1 108.4(6) . .
C6 C9 C10 109.9(6) . .
C5 C4 C3 121.0(7) . .
N2 N4 N3 109.0(5) . .
N2 N4 Co2 127.3(4) . 4_565
N3 N4 Co2 123.3(4) . 4_565
N3 C13 N1 112.3(6) . .
N3 C13 C14 120.8(5) . .
N1 C13 C14 126.8(6) . .
C14 C15 C11 118.6(6) . 2_556
C15 C14 C16 118.3(6) . .
C15 C14 C13 123.8(6) . .
C16 C14 C13 117.9(6) . .
N5 C11 C15 123.2(6) . 2_546
N5 C12 C16 123.9(6) . 2_546
O5 C10 O4 123.6(7) . .
O5 C10 C9 117.3(7) . .
O4 C10 C9 118.9(7) . .
C1 O3 Co2 136.8(5) . 4_565
C12 N5 C11 117.1(6) . .
C12 N5 Co1 119.7(4) . .
C11 N5 Co1 123.1(4) . .
C10 O4 Co2 123.6(5) . 2_546
C12 C16 C14 118.9(6) 2_556 .
C10 O5 Co1 150.0(5) . 3_556
C13 N3 N4 104.5(5) . .

loop_
_geom_bond_atom_site_label_1
_geom_bond_atom_site_label_2
_geom_bond_distance
_geom_bond_site_symmetry_2
Co1 O1 1.937(5) .
Co1 O5 1.970(6) 3_556
Co1 O2 1.980(5) .
Co1 N2 2.112(6) .
Co1 N5 2.132(5) .
Co2 O1 1.945(5) .
Co2 O3 1.991(5) 4_666
Co2 O4 1.995(5) 2_556
Co2 N4 2.118(5) 4_666
Co2 N1 2.170(5) .
N2 N4 1.302(8) .
N2 N1 1.329(8) .
N1 C13 1.341(8) .
O2 C1 1.241(8) .
C8 C3 1.390(10) .
C8 C7 1.394(10) .
C7 C6 1.386(10) .
C1 O3 1.256(8) .
C1 C2 1.535(10) .
C6 C5 1.395(10) .
C6 C9 1.514(9) .
C5 C4 1.385(10) .
C3 C4 1.397(10) .
C3 C2 1.510(10) .
C9 C10 1.522(10) .
N4 N3 1.340(7) .
N4 Co2 2.118(5) 4_565
C13 N3 1.321(8) .
C13 C14 1.491(9) .
C15 C14 1.383(9) .
C15 C11 1.386(9) 2_556
C14 C16 1.395(9) .
C11 N5 1.348(8) .
C11 C15 1.386(9) 2_546
C12 N5 1.331(8) .
C12 C16 1.369(9) 2_546
C10 O5 1.231(10) .
C10 O4 1.251(10) .
O3 Co2 1.991(5) 4_565
O4 Co2 1.995(5) 2_546
C16 C12 1.369(9) 2_556
O5 Co1 1.970(6) 3_556
